data_2218977
loop_
_publ_author_name
'Feng, Jian-Shen'
'Cheng, Yu'
'Zou, Li-Ke'
'Xie, Bin'
'Zhang, Xiu-Lan'

_publ_section_title
;Bis(<i>O</i>,<i>O</i>'-diphenethyl
 dithiophosphato-\k^2^<i>S</i>,<i>S</i>')bis(4-methylpyridine-\k<i>N</i>)nickel(II)
;
_journal_coeditor_code DN2365
_journal_issue 8
_journal_name_full 'Acta Crystallographica Section E'
_journal_page_first m1022
_journal_paper_doi 10.1107/S1600536808020898
_journal_volume 64
_journal_year 2008
_chemical_formula_iupac '[Ni (C16 H18 O2 P S2)2 (C6 H7 N)2 ]'
_chemical_formula_moiety 'C44 H50 N2 Ni O4 P2 S4'
_chemical_formula_sum 'C44 H50 N2 Ni O4 P2 S4'
_chemical_formula_weight 919.77
_chemical_name_systematic
;
Bis(<i>O</i>,<i>O</i>'-diphenethyl
dithiophosphato-\k^2^S,S')bis(4-methylpyridine-\kN)nickel(II)
;
_space_group_IT_number 14
_symmetry_cell_setting monoclinic
_symmetry_space_group_name_Hall '-P 2ybc'
_symmetry_space_group_name_H-M 'P 1 21/c 1'
_atom_sites_solution_hydrogens geom
_atom_sites_solution_primary direct
_atom_sites_solution_secondary difmap
_audit_creation_method SHELXL-97
_cell_angle_alpha 90.00
_cell_angle_beta 113.05(3)
_cell_angle_gamma 90.00
_cell_formula_units_Z 2
_cell_length_a 12.920(4)
_cell_length_b 17.498(4)
_cell_length_c 10.979(3)
_cell_measurement_reflns_used 25
_cell_measurement_temperature 294(2)
_cell_measurement_theta_max 7.81
_cell_measurement_theta_min 4.70
_cell_volume 2283.9(12)
_computing_cell_refinement 'CAD-4 Software (Enraf--Nonius, 1989)'
_computing_data_collection 'CAD-4 Software (Enraf--Nonius, 1989)'
_computing_data_reduction 'XCAD4 (Harms & Wocadlo, 1995)'
_computing_molecular_graphics 'ORTEP-3 for Windows (Farrugia, 1997)'
_computing_publication_material 'SHELXL97 (Sheldrick, 2008)'
_computing_structure_refinement 'SHELXL97 (Sheldrick, 2008)'
_computing_structure_solution 'SHELXS97 (Sheldrick, 2008)'
_diffrn_ambient_temperature 294(2)
_diffrn_measured_fraction_theta_full 0.997
_diffrn_measured_fraction_theta_max 0.997
_diffrn_measurement_device_type 'Enraf--Nonius CAD-4'
_diffrn_measurement_method \w/2\q
_diffrn_radiation_monochromator graphite
_diffrn_radiation_source 'fine-focus sealed tube'
_diffrn_radiation_type MoK\a
_diffrn_radiation_wavelength 0.71073
_diffrn_reflns_av_R_equivalents 0.0038
_diffrn_reflns_av_sigmaI/netI 0.0475
_diffrn_reflns_limit_h_max 6
_diffrn_reflns_limit_h_min -15
_diffrn_reflns_limit_k_max 0
_diffrn_reflns_limit_k_min -21
_diffrn_reflns_limit_l_max 13
_diffrn_reflns_limit_l_min -12
_diffrn_reflns_number 4524
_diffrn_reflns_theta_full 25.55
_diffrn_reflns_theta_max 25.55
_diffrn_reflns_theta_min 1.71
_diffrn_standards_decay_% 0.293
_diffrn_standards_interval_count 300
_diffrn_standards_number 3
_exptl_absorpt_coefficient_mu 0.720
_exptl_absorpt_correction_T_max 0.7970
_exptl_absorpt_correction_T_min 0.7147
_exptl_absorpt_correction_type sphere
_exptl_absorpt_process_details '(WINGX; Farrugia, 1999)'
_exptl_crystal_colour green
_exptl_crystal_density_diffrn 1.337
_exptl_crystal_density_method 'not measured'
_exptl_crystal_description block
_exptl_crystal_F_000 964
_exptl_crystal_size_max 0.50
_exptl_crystal_size_mid 0.48
_exptl_crystal_size_min 0.33
_refine_diff_density_max 0.398
_refine_diff_density_min -0.415
_refine_ls_extinction_method none
_refine_ls_goodness_of_fit_ref 0.985
_refine_ls_hydrogen_treatment constr
_refine_ls_matrix_type full
_refine_ls_number_parameters 263
_refine_ls_number_reflns 4263
_refine_ls_number_restraints 0
_refine_ls_restrained_S_all 0.985
_refine_ls_R_factor_all 0.0992
_refine_ls_R_factor_gt 0.0441
_refine_ls_shift/su_max 0.000
_refine_ls_shift/su_mean 0.000
_refine_ls_structure_factor_coef Fsqd
_refine_ls_weighting_details 'calc w=1/[\s^2^(Fo^2^)+(0.072P)^2^] where P=(Fo^2^+2Fc^2^)/3'
_refine_ls_weighting_scheme calc
_refine_ls_wR_factor_gt 0.1087
_refine_ls_wR_factor_ref 0.1253
_reflns_number_gt 2538
_reflns_number_total 4263
_reflns_threshold_expression I>2\s(I)
_cod_data_source_file dn2365.cif
_cod_data_source_block I
_cod_original_sg_symbol_H-M 'P 21/c'
_cod_database_code 2218977
_cod_database_fobs_code 2218977

loop_
_symmetry_equiv_pos_as_xyz
'x, y, z'
'-x, y+1/2, -z+1/2'
'-x, -y, -z'
'x, -y-1/2, z-1/2'

loop_
_atom_site_type_symbol
_atom_site_label
_atom_site_fract_x
_atom_site_fract_y
_atom_site_fract_z
_atom_site_U_iso_or_equiv
_atom_site_adp_type
_atom_site_calc_flag
_atom_site_refinement_flags
_atom_site_occupancy
Ni Ni1 0.5000 0.0000 0.0000 0.04415(18) Uani d S 1
S S1 0.37867(8) 0.09900(5) 0.04468(9) 0.0600(3) Uani d . 1
S S2 0.68569(7) 0.06097(5) 0.11775(9) 0.0560(3) Uani d . 1
P P1 0.74567(7) -0.03034(6) 0.06089(9) 0.0566(3) Uani d . 1
O O1 0.8408(2) -0.07200(17) 0.1803(2) 0.0721(8) Uani d . 1
O O2 0.82597(19) -0.00827(16) -0.0117(2) 0.0738(8) Uani d . 1
N N1 0.4851(2) 0.05930(16) -0.1723(3) 0.0471(6) Uani d . 1
C C1 0.8201(3) -0.0924(2) 0.2958(3) 0.0643(10) Uani d . 1
H H1A 0.7570 -0.1274 0.2720 0.077 Uiso calc R 1
H H1B 0.8024 -0.0471 0.3350 0.077 Uiso calc R 1
C C2 0.9244(3) -0.1296(3) 0.3921(4) 0.0693(11) Uani d . 1
H H2A 0.9359 -0.1780 0.3564 0.083 Uiso calc R 1
H H2B 0.9887 -0.0972 0.4049 0.083 Uiso calc R 1
C C3 0.9159(3) -0.1428(2) 0.5224(4) 0.0599(9) Uani d . 1
C C4 0.9828(4) -0.1032(3) 0.6319(4) 0.0779(12) Uani d . 1
H H4 1.0354 -0.0690 0.6252 0.094 Uiso calc R 1
C C5 0.9745(5) -0.1126(3) 0.7503(5) 0.1013(16) Uani d . 1
H H5 1.0213 -0.0851 0.8237 0.122 Uiso calc R 1
C C6 0.8984(5) -0.1618(4) 0.7619(5) 0.1083(19) Uani d . 1
H H6 0.8916 -0.1674 0.8427 0.130 Uiso calc R 1
C C7 0.8314(4) -0.2035(3) 0.6549(6) 0.111(2) Uani d . 1
H H7 0.7791 -0.2376 0.6627 0.133 Uiso calc R 1
C C8 0.8416(4) -0.1947(3) 0.5345(4) 0.0880(14) Uani d . 1
H H8 0.7978 -0.2241 0.4621 0.106 Uiso calc R 1
C C9 0.7811(3) 0.0340(3) -0.1333(4) 0.0786(13) Uani d . 1
H H9A 0.7260 0.0707 -0.1300 0.094 Uiso calc R 1
H H9B 0.7443 -0.0005 -0.2068 0.094 Uiso calc R 1
C C10 0.8743(3) 0.0741(3) -0.1521(4) 0.0792(12) Uani d . 1
H H10A 0.9305 0.0371 -0.1509 0.095 Uiso calc R 1
H H10B 0.9094 0.1092 -0.0790 0.095 Uiso calc R 1
C C11 0.8351(3) 0.1179(2) -0.2803(3) 0.0565(9) Uani d . 1
C C12 0.7967(3) 0.0800(2) -0.3984(4) 0.0656(10) Uani d . 1
H H12 0.7931 0.0269 -0.3995 0.079 Uiso calc R 1
C C13 0.7637(3) 0.1192(3) -0.5139(4) 0.0856(14) Uani d . 1
H H13 0.7388 0.0922 -0.5931 0.103 Uiso calc R 1
C C14 0.7658(4) 0.1953(4) -0.5172(6) 0.1012(19) Uani d . 1
H H14 0.7428 0.2208 -0.5978 0.121 Uiso calc R 1
C C15 0.8018(4) 0.2354(3) -0.4018(7) 0.1067(19) Uani d . 1
H H15 0.8026 0.2886 -0.4026 0.128 Uiso calc R 1
C C16 0.8375(4) 0.1958(3) -0.2827(5) 0.0807(13) Uani d . 1
H H16 0.8633 0.2228 -0.2034 0.097 Uiso calc R 1
C C17 0.4546(3) 0.0236(2) -0.2882(3) 0.0552(9) Uani d . 1
H H17 0.4386 -0.0284 -0.2919 0.066 Uiso calc R 1
C C18 0.4457(3) 0.0600(2) -0.4025(4) 0.0642(10) Uani d . 1
H H18 0.4229 0.0329 -0.4815 0.077 Uiso calc R 1
C C19 0.4706(3) 0.1367(3) -0.4005(4) 0.0674(11) Uani d . 1
C C20 0.5011(3) 0.1735(2) -0.2822(4) 0.0691(11) Uani d . 1
H H20 0.5177 0.2254 -0.2764 0.083 Uiso calc R 1
C C21 0.5072(3) 0.1338(2) -0.1714(4) 0.0588(9) Uani d . 1
H H21 0.5278 0.1602 -0.0919 0.071 Uiso calc R 1
C C22 0.4675(4) 0.1771(3) -0.5222(5) 0.1025(17) Uani d . 1
H H22A 0.4301 0.2254 -0.5301 0.154 Uiso calc R 1
H H22B 0.4275 0.1464 -0.5987 0.154 Uiso calc R 1
H H22C 0.5430 0.1854 -0.5156 0.154 Uiso calc R 1

loop_
_atom_site_aniso_label
_atom_site_aniso_U_11
_atom_site_aniso_U_22
_atom_site_aniso_U_33
_atom_site_aniso_U_12
_atom_site_aniso_U_13
_atom_site_aniso_U_23
Ni1 0.0442(3) 0.0490(3) 0.0422(3) -0.0013(3) 0.0201(3) 0.0022(3)
S1 0.0643(6) 0.0611(6) 0.0612(6) 0.0078(5) 0.0317(5) 0.0007(5)
S2 0.0515(5) 0.0646(6) 0.0510(5) -0.0106(4) 0.0190(4) 0.0018(4)
P1 0.0450(5) 0.0802(7) 0.0490(5) 0.0067(5) 0.0233(4) 0.0164(5)
O1 0.0545(14) 0.111(2) 0.0570(15) 0.0208(14) 0.0285(12) 0.0289(14)
O2 0.0479(13) 0.123(2) 0.0581(15) 0.0103(14) 0.0287(12) 0.0319(15)
N1 0.0449(15) 0.0522(17) 0.0490(16) 0.0003(13) 0.0234(13) 0.0049(13)
C1 0.053(2) 0.089(3) 0.056(2) 0.0092(19) 0.0264(18) 0.023(2)
C2 0.051(2) 0.094(3) 0.059(2) 0.013(2) 0.0184(19) 0.021(2)
C3 0.049(2) 0.069(2) 0.055(2) 0.0095(19) 0.0131(17) 0.0187(19)
C4 0.073(3) 0.089(3) 0.065(3) -0.002(2) 0.021(2) 0.011(2)
C5 0.119(4) 0.110(4) 0.062(3) 0.007(3) 0.021(3) 0.005(3)
C6 0.106(4) 0.157(5) 0.067(3) 0.021(4) 0.040(3) 0.040(4)
C7 0.075(3) 0.154(5) 0.097(4) -0.013(3) 0.028(3) 0.058(4)
C8 0.078(3) 0.112(4) 0.062(3) -0.020(3) 0.015(2) 0.023(3)
C9 0.056(2) 0.127(4) 0.057(2) 0.003(2) 0.0274(19) 0.035(2)
C10 0.063(2) 0.120(4) 0.056(2) -0.005(2) 0.025(2) 0.020(2)
C11 0.0480(19) 0.079(3) 0.051(2) -0.0007(18) 0.0296(17) 0.0078(19)
C12 0.057(2) 0.080(3) 0.061(2) -0.0134(19) 0.0246(19) -0.007(2)
C13 0.064(3) 0.139(5) 0.053(3) -0.014(3) 0.023(2) 0.004(3)
C14 0.064(3) 0.156(6) 0.086(4) 0.005(3) 0.033(3) 0.056(4)
C15 0.101(4) 0.074(3) 0.170(6) 0.022(3) 0.080(4) 0.042(4)
C16 0.085(3) 0.084(3) 0.088(3) -0.010(3) 0.050(3) -0.023(3)
C17 0.054(2) 0.063(2) 0.051(2) 0.0008(17) 0.0234(17) -0.0012(18)
C18 0.058(2) 0.092(3) 0.048(2) 0.007(2) 0.0268(18) 0.007(2)
C19 0.055(2) 0.086(3) 0.069(3) 0.012(2) 0.033(2) 0.025(2)
C20 0.071(3) 0.063(2) 0.078(3) 0.002(2) 0.033(2) 0.020(2)
C21 0.061(2) 0.058(2) 0.061(2) -0.0007(18) 0.0280(19) 0.0034(19)
C22 0.098(3) 0.134(4) 0.090(3) 0.019(3) 0.052(3) 0.056(3)

loop_
_atom_type_symbol
_atom_type_description
_atom_type_scat_dispersion_real
_atom_type_scat_dispersion_imag
_atom_type_scat_source
C C 0.0033 0.0016 'International Tables Vol C Tables 4.2.6.8 and 6.1.1.4'
H H 0.0000 0.0000 'International Tables Vol C Tables 4.2.6.8 and 6.1.1.4'
N N 0.0061 0.0033 'International Tables Vol C Tables 4.2.6.8 and 6.1.1.4'
O O 0.0106 0.0060 'International Tables Vol C Tables 4.2.6.8 and 6.1.1.4'
S S 0.1246 0.1234 'International Tables Vol C Tables 4.2.6.8 and 6.1.1.4'
P P 0.1023 0.0942 'International Tables Vol C Tables 4.2.6.8 and 6.1.1.4'
Ni Ni 0.3393 1.1124 'International Tables Vol C Tables 4.2.6.8 and 6.1.1.4'

loop_
_geom_angle_atom_site_label_1
_geom_angle_atom_site_label_2
_geom_angle_atom_site_label_3
_geom_angle_site_symmetry_1
_geom_angle_site_symmetry_3
_geom_angle
N1 Ni1 N1 3_655 . 180.0
N1 Ni1 S2 3_655 . 90.83(8)
N1 Ni1 S2 . . 89.17(8)
N1 Ni1 S2 3_655 3_655 89.17(8)
N1 Ni1 S2 . 3_655 90.83(8)
S2 Ni1 S2 . 3_655 180.0
N1 Ni1 S1 3_655 . 90.50(8)
N1 Ni1 S1 . . 89.50(8)
S2 Ni1 S1 . . 98.75(4)
S2 Ni1 S1 3_655 . 81.25(4)
N1 Ni1 S1 3_655 3_655 89.50(8)
N1 Ni1 S1 . 3_655 90.50(8)
S2 Ni1 S1 . 3_655 81.25(4)
S2 Ni1 S1 3_655 3_655 98.75(4)
S1 Ni1 S1 . 3_655 180.0
P1 S1 Ni1 3_655 . 83.82(5)
P1 S2 Ni1 . . 84.64(4)
O1 P1 O2 . . 94.61(13)
O1 P1 S1 . 3_655 113.28(13)
O2 P1 S1 . 3_655 113.27(12)
O1 P1 S2 . . 112.56(12)
O2 P1 S2 . . 112.10(12)
S1 P1 S2 3_655 . 110.28(6)
C1 O1 P1 . . 119.5(2)
C9 O2 P1 . . 119.2(2)
C17 N1 C21 . . 116.6(3)
C17 N1 Ni1 . . 121.2(2)
C21 N1 Ni1 . . 122.2(2)
O1 C1 C2 . . 107.7(3)
O1 C1 H1A . . 110.2
C2 C1 H1A . . 110.2
O1 C1 H1B . . 110.2
C2 C1 H1B . . 110.2
H1A C1 H1B . . 108.5
C3 C2 C1 . . 111.1(3)
C3 C2 H2A . . 109.4
C1 C2 H2A . . 109.4
C3 C2 H2B . . 109.4
C1 C2 H2B . . 109.4
H2A C2 H2B . . 108.0
C4 C3 C8 . . 118.7(4)
C4 C3 C2 . . 120.4(4)
C8 C3 C2 . . 120.9(4)
C5 C4 C3 . . 121.5(5)
C5 C4 H4 . . 119.2
C3 C4 H4 . . 119.2
C6 C5 C4 . . 120.1(5)
C6 C5 H5 . . 120.0
C4 C5 H5 . . 120.0
C5 C6 C7 . . 120.0(5)
C5 C6 H6 . . 120.0
C7 C6 H6 . . 120.0
C6 C7 C8 . . 119.7(5)
C6 C7 H7 . . 120.1
C8 C7 H7 . . 120.1
C3 C8 C7 . . 120.0(5)
C3 C8 H8 . . 120.0
C7 C8 H8 . . 120.0
O2 C9 C10 . . 108.7(3)
O2 C9 H9A . . 110.0
C10 C9 H9A . . 110.0
O2 C9 H9B . . 110.0
C10 C9 H9B . . 110.0
H9A C9 H9B . . 108.3
C9 C10 C11 . . 112.3(3)
C9 C10 H10A . . 109.2
C11 C10 H10A . . 109.2
C9 C10 H10B . . 109.2
C11 C10 H10B . . 109.2
H10A C10 H10B . . 107.9
C16 C11 C12 . . 118.1(4)
C16 C11 C10 . . 121.7(4)
C12 C11 C10 . . 120.3(4)
C13 C12 C11 . . 120.4(4)
C13 C12 H12 . . 119.8
C11 C12 H12 . . 119.8
C14 C13 C12 . . 121.9(5)
C14 C13 H13 . . 119.0
C12 C13 H13 . . 119.0
C13 C14 C15 . . 119.5(5)
C13 C14 H14 . . 120.2
C15 C14 H14 . . 120.2
C14 C15 C16 . . 119.0(5)
C14 C15 H15 . . 120.5
C16 C15 H15 . . 120.5
C11 C16 C15 . . 121.0(4)
C11 C16 H16 . . 119.5
C15 C16 H16 . . 119.5
N1 C17 C18 . . 122.9(4)
N1 C17 H17 . . 118.5
C18 C17 H17 . . 118.5
C17 C18 C19 . . 120.2(4)
C17 C18 H18 . . 119.9
C19 C18 H18 . . 119.9
C20 C19 C18 . . 117.0(4)
C20 C19 C22 . . 121.6(4)
C18 C19 C22 . . 121.4(4)
C19 C20 C21 . . 120.0(4)
C19 C20 H20 . . 120.0
C21 C20 H20 . . 120.0
N1 C21 C20 . . 123.3(4)
N1 C21 H21 . . 118.4
C20 C21 H21 . . 118.4
C19 C22 H22A . . 109.5
C19 C22 H22B . . 109.5
H22A C22 H22B . . 109.5
C19 C22 H22C . . 109.5
H22A C22 H22C . . 109.5
H22B C22 H22C . . 109.5

loop_
_geom_bond_atom_site_label_1
_geom_bond_atom_site_label_2
_geom_bond_site_symmetry_2
_geom_bond_distance
Ni1 N1 3_655 2.100(3)
Ni1 N1 . 2.100(3)
Ni1 S2 . 2.4772(11)
Ni1 S2 3_655 2.4772(11)
Ni1 S1 . 2.5101(10)
Ni1 S1 3_655 2.5101(10)
S1 P1 3_655 1.9772(15)
S2 P1 . 1.9803(15)
P1 O1 . 1.581(3)
P1 O2 . 1.584(2)
P1 S1 3_655 1.9772(15)
O1 C1 . 1.440(4)
O2 C9 . 1.435(4)
N1 C17 . 1.332(4)
N1 C21 . 1.333(4)
C1 C2 . 1.497(5)
C1 H1A . 0.9700
C1 H1B . 0.9700
C2 C3 . 1.495(5)
C2 H2A . 0.9700
C2 H2B . 0.9700
C3 C4 . 1.363(5)
C3 C8 . 1.365(5)
C4 C5 . 1.356(6)
C4 H4 . 0.9300
C5 C6 . 1.350(7)
C5 H5 . 0.9300
C6 C7 . 1.365(7)
C6 H6 . 0.9300
C7 C8 . 1.387(6)
C7 H7 . 0.9300
C8 H8 . 0.9300
C9 C10 . 1.476(5)
C9 H9A . 0.9700
C9 H9B . 0.9700
C10 C11 . 1.507(5)
C10 H10A . 0.9700
C10 H10B . 0.9700
C11 C16 . 1.363(6)
C11 C12 . 1.365(5)
C12 C13 . 1.355(6)
C12 H12 . 0.9300
C13 C14 . 1.332(7)
C13 H13 . 0.9300
C14 C15 . 1.362(7)
C14 H14 . 0.9300
C15 C16 . 1.390(7)
C15 H15 . 0.9300
C16 H16 . 0.9300
C17 C18 . 1.371(5)
C17 H17 . 0.9300
C18 C19 . 1.378(5)
C18 H18 . 0.9300
C19 C20 . 1.362(5)
C19 C22 . 1.498(5)
C20 C21 . 1.376(5)
C20 H20 . 0.9300
C21 H21 . 0.9300
C22 H22A . 0.9600
C22 H22B . 0.9600
C22 H22C . 0.9600
